data_4311728
loop_
_publ_author_name
'Evan M. Rumberger'
'Lev N. Zakharov'
'Arnold L. Rheingold'
'David N. Hendrickson'

_publ_section_title
;
 Synthesis and Magnetic Properties of Wheel-Shaped [Mn12] and [Fe6]
 Complexes
;
_journal_name_full 'Inorganic Chemistry'
_journal_page_first 6531
_journal_page_last 6533
_journal_paper_doi 10.1021/ic0488886
_journal_volume 43
_journal_year 2004
_chemical_formula_sum 'C40 H98 F6 Fe6 N6 O18'
_chemical_formula_weight 1400.34
_chemical_name_systematic
;
 ?
;
_space_group_IT_number 2
_symmetry_cell_setting triclinic
_symmetry_space_group_name_Hall '-P 1'
_symmetry_space_group_name_H-M 'P -1'
_atom_sites_solution_hydrogens geom
_atom_sites_solution_primary direct
_atom_sites_solution_secondary difmap
_audit_creation_method SHELXL-97
_cell_angle_alpha 114.095(2)
_cell_angle_beta 98.170(3)
_cell_angle_gamma 102.634(3)
_cell_formula_units_Z 1
_cell_length_a 8.6256(14)
_cell_length_b 13.532(2)
_cell_length_c 15.233(2)
_cell_measurement_reflns_used 7588
_cell_measurement_temperature 213(2)
_cell_measurement_theta_max 0.00
_cell_measurement_theta_min 0.00
_cell_volume 1529.4(4)
_computing_cell_refinement 'Bruker SMART'
_computing_data_collection 'Bruker SMART'
_computing_data_reduction 'Bruker SAINT'
_computing_molecular_graphics 'Bruker SHELXTL'
_computing_publication_material 'Bruker SHELXTL'
_computing_structure_refinement 'SHELXL-97 (Sheldrick, 1997)'
_computing_structure_solution 'SHELXS-97 (Sheldrick, 1990)'
_diffrn_ambient_temperature 213(2)
_diffrn_measured_fraction_theta_full 0.913
_diffrn_measured_fraction_theta_max 0.913
_diffrn_measurement_device_type 'CCD area detector'
_diffrn_measurement_method 'phi and omega scans'
_diffrn_radiation_monochromator graphite
_diffrn_radiation_source 'fine-focus sealed tube'
_diffrn_radiation_type MoK\a
_diffrn_radiation_wavelength 0.71073
_diffrn_reflns_av_R_equivalents 0.0203
_diffrn_reflns_av_sigmaI/netI 0.0341
_diffrn_reflns_limit_h_max 10
_diffrn_reflns_limit_h_min -11
_diffrn_reflns_limit_k_max 17
_diffrn_reflns_limit_k_min -17
_diffrn_reflns_limit_l_max 19
_diffrn_reflns_limit_l_min -20
_diffrn_reflns_number 11012
_diffrn_reflns_theta_full 28.19
_diffrn_reflns_theta_max 28.19
_diffrn_reflns_theta_min 1.52
_exptl_absorpt_coefficient_mu 1.469
_exptl_absorpt_correction_T_max 1.000
_exptl_absorpt_correction_T_min 0.684
_exptl_absorpt_correction_type multi-scan
_exptl_absorpt_process_details SADABS
_exptl_crystal_colour Green
_exptl_crystal_density_diffrn 1.520
_exptl_crystal_density_meas 0
_exptl_crystal_density_method 'not measured'
_exptl_crystal_description Plate
_exptl_crystal_F_000 734
_exptl_crystal_size_max 0.35
_exptl_crystal_size_mid 0.20
_exptl_crystal_size_min 0.04
_refine_diff_density_max 0.825
_refine_diff_density_min -0.439
_refine_diff_density_rms 0.096
_refine_ls_extinction_method none
_refine_ls_goodness_of_fit_ref 1.088
_refine_ls_hydrogen_treatment mixed
_refine_ls_matrix_type full
_refine_ls_number_parameters 522
_refine_ls_number_reflns 6878
_refine_ls_number_restraints 0
_refine_ls_restrained_S_all 1.088
_refine_ls_R_factor_all 0.0497
_refine_ls_R_factor_gt 0.0436
_refine_ls_shift/su_max 0.001
_refine_ls_shift/su_mean 0.000
_refine_ls_structure_factor_coef Fsqd
_refine_ls_weighting_details 'calc w=1/[\s^2^(Fo^2^)+(0.0622P)^2^+0.9405P] where P=(Fo^2^+2Fc^2^)/3'
_refine_ls_weighting_scheme calc
_refine_ls_wR_factor_gt 0.1124
_refine_ls_wR_factor_ref 0.1162
_reflns_number_gt 6027
_reflns_number_total 6878
_reflns_threshold_expression >2sigma(I)
_cod_data_source_file ic0488886si20040813_121651_2.cif
_cod_data_source_block hen105
_cod_depositor_comments
;
The following automatic conversions were performed:
'_symmetry_cell_setting' value 'Triclinic' changed to 'triclinic'
according to '/home/saulius/struct/CIF-dictionaries/cif_core.dic'
dictionary named 'cif_core.dic' version 2.4.1 from
2010-06-29.

'_exptl_absorpt_correction_type' value 'Multi-scan' changed
to 'multi-scan' according to
'/home/saulius/struct/CIF-dictionaries/cif_core.dic' dictionary named
'cif_core.dic' version 2.4.1 from 2010-06-29.

Automatic conversion script
Id: cif_fix_enum 1527 2010-12-29 10:47:43Z saulius 
;
_cod_database_code 4311728

loop_
_symmetry_equiv_pos_as_xyz
'x, y, z'
'-x, -y, -z'

loop_
_atom_site_label
_atom_site_type_symbol
_atom_site_fract_x
_atom_site_fract_y
_atom_site_fract_z
_atom_site_U_iso_or_equiv
_atom_site_adp_type
_atom_site_occupancy
_atom_site_symmetry_multiplicity
_atom_site_calc_flag
_atom_site_refinement_flags
_atom_site_disorder_assembly
_atom_site_disorder_group
Fe1 Fe 0.87213(4) 0.73958(3) -0.05493(3) 0.02557(10) Uani 1 1 d . . .
Fe2 Fe 0.99117(5) 0.92517(3) 0.16902(3) 0.02704(11) Uani 1 1 d . . .
Fe3 Fe 1.14411(4) 1.18155(3) 0.22199(3) 0.02633(11) Uani 1 1 d . . .
O1 O 0.7799(2) 0.83904(15) -0.10146(13) 0.0276(4) Uani 1 1 d . . .
O2 O 0.8035(2) 0.79385(16) 0.07257(14) 0.0309(4) Uani 1 1 d . . .
O3 O 1.0700(2) 0.85898(16) 0.04533(13) 0.0278(4) Uani 1 1 d . . .
O4 O 1.1978(2) 1.05779(16) 0.24286(14) 0.0315(4) Uani 1 1 d . . .
O5 O 0.9320(2) 1.05202(15) 0.15417(13) 0.0284(4) Uani 1 1 d . . .
O6 O 1.0618(2) 1.28676(16) 0.17883(14) 0.0301(4) Uani 1 1 d . . .
N1 N 0.6046(3) 0.64230(19) -0.10657(17) 0.0333(5) Uani 1 1 d . . .
N2 N 1.1632(3) 0.8469(2) 0.21872(17) 0.0329(5) Uani 1 1 d . . .
N3 N 0.9942(3) 1.2436(2) 0.32875(17) 0.0354(5) Uani 1 1 d . . .
F1 F 0.9227(2) 0.61074(15) -0.05481(13) 0.0415(4) Uani 1 1 d . . .
F2 F 0.9006(2) 0.93679(15) 0.27644(13) 0.0431(4) Uani 1 1 d . . .
F3 F 1.3363(2) 1.29031(14) 0.31742(12) 0.0404(4) Uani 1 1 d . . .
C1 C 0.3944(6) 0.4538(4) -0.2333(4) 0.0660(12) Uani 1 1 d . . .
C2 C 0.5729(5) 0.5276(3) -0.1910(3) 0.0507(8) Uani 1 1 d . . .
C3 C 0.5141(4) 0.7099(3) -0.1374(2) 0.0377(6) Uani 1 1 d . . .
C4 C 0.6169(4) 0.8331(3) -0.0952(2) 0.0349(6) Uani 1 1 d . . .
C5 C 0.5662(4) 0.6329(3) -0.0180(2) 0.0381(6) Uani 1 1 d . . .
C6 C 0.6409(4) 0.7466(3) 0.0742(2) 0.0361(6) Uani 1 1 d . . .
C7 C 1.1774(7) 0.6970(4) 0.2767(4) 0.0648(11) Uani 1 1 d . . .
C8 C 1.0726(5) 0.7569(3) 0.2419(3) 0.0467(8) Uani 1 1 d . . .
C9 C 1.2424(4) 0.7976(3) 0.1376(2) 0.0394(7) Uani 1 1 d . . .
C10 C 1.2288(4) 0.8479(3) 0.0650(2) 0.0362(6) Uani 1 1 d . . .
C11 C 1.2802(4) 0.9420(3) 0.3101(2) 0.0403(7) Uani 1 1 d . . .
C12 C 1.3378(4) 1.0457(3) 0.2932(2) 0.0378(6) Uani 1 1 d . . .
C13 C 0.9912(7) 1.2989(5) 0.5086(3) 0.0696(12) Uani 1 1 d . . .
C14 C 1.0733(5) 1.2513(4) 0.4260(3) 0.0515(9) Uani 1 1 d . . .
C15 C 0.8257(4) 1.1618(3) 0.2863(2) 0.0384(6) Uani 1 1 d . . .
C16 C 0.7924(4) 1.0862(3) 0.1747(2) 0.0351(6) Uani 1 1 d . . .
C17 C 1.0008(4) 1.3572(3) 0.3370(2) 0.0412(7) Uani 1 1 d . . .
C18 C 0.9715(4) 1.3525(3) 0.2345(2) 0.0386(6) Uani 1 1 d . . .
O1S O 0.1663(3) 0.5114(3) 0.9497(2) 0.0597(7) Uani 1 1 d . . .
O2S O 0.6319(4) 0.3689(4) 0.4426(3) 0.0920(13) Uani 1 1 d . . .
C1S C 0.5946(7) 0.3863(5) 0.5317(4) 0.0716(13) Uani 1 1 d . . .
O3SA O 0.6399(6) 0.8510(8) 0.3265(4) 0.056(2) Uiso 0.57(2) 1 d P A 1
C2SA C 0.6899(13) 0.9302(13) 0.4331(8) 0.082(3) Uiso 0.57(2) 1 d P A 1
O3SB O 0.6380(11) 0.8986(14) 0.3327(7) 0.079(3) Uiso 0.43(2) 1 d P A 2
C2SB C 0.6949(13) 0.8844(12) 0.4249(8) 0.059(3) Uiso 0.43(2) 1 d P A 2
H1A H 0.340(6) 0.480(4) -0.264(3) 0.063(15) Uiso 1 1 d . . .
H2A H 0.637(5) 0.495(4) -0.165(3) 0.061(12) Uiso 1 1 d . . .
H3A H 0.419(4) 0.700(2) -0.122(2) 0.026(7) Uiso 1 1 d . . .
H4A H 0.571(4) 0.871(3) -0.130(2) 0.029(7) Uiso 1 1 d . . .
H5A H 0.622(5) 0.585(3) -0.005(3) 0.047(10) Uiso 1 1 d . . .
H6A H 0.638(4) 0.740(3) 0.132(2) 0.031(8) Uiso 1 1 d . . .
H7A H 1.100(6) 0.638(4) 0.285(4) 0.088(16) Uiso 1 1 d . . .
H8A H 0.999(4) 0.704(3) 0.184(3) 0.045(10) Uiso 1 1 d . . .
H9A H 1.343(5) 0.814(3) 0.170(3) 0.047(10) Uiso 1 1 d . . .
H10A H 1.306(4) 0.915(3) 0.087(3) 0.041(9) Uiso 1 1 d . . .
H11A H 1.224(4) 0.956(3) 0.355(3) 0.041(9) Uiso 1 1 d . . .
H12A H 1.387(4) 1.105(3) 0.351(3) 0.041(9) Uiso 1 1 d . . .
H13A H 0.871(7) 1.244(5) 0.487(4) 0.102(18) Uiso 1 1 d . . .
H14A H 1.074(5) 1.178(3) 0.419(3) 0.052(10) Uiso 1 1 d . . .
H15A H 0.817(5) 1.121(3) 0.318(3) 0.051(11) Uiso 1 1 d . . .
H16A H 0.702(4) 1.025(3) 0.157(2) 0.033(8) Uiso 1 1 d . . .
H17A H 0.918(4) 1.386(3) 0.368(3) 0.043(9) Uiso 1 1 d . . .
H18A H 1.001(4) 1.425(3) 0.243(2) 0.038(9) Uiso 1 1 d . . .
H1B H 0.335(6) 0.448(4) -0.184(3) 0.073(13) Uiso 1 1 d . . .
H2B H 0.617(4) 0.540(3) -0.243(3) 0.047(10) Uiso 1 1 d . . .
H3B H 0.485(4) 0.676(3) -0.212(2) 0.033(8) Uiso 1 1 d . . .
H4B H 0.617(4) 0.875(3) -0.033(3) 0.034(8) Uiso 1 1 d . . .
H5B H 0.454(4) 0.601(3) -0.026(2) 0.040(9) Uiso 1 1 d . . .
H6B H 0.582(4) 0.795(3) 0.076(2) 0.027(7) Uiso 1 1 d . . .
H7B H 1.235(6) 0.659(4) 0.226(4) 0.077(14) Uiso 1 1 d . . .
H8B H 1.023(4) 0.789(3) 0.291(3) 0.039(9) Uiso 1 1 d . . .
H9B H 1.180(4) 0.725(3) 0.107(2) 0.032(8) Uiso 1 1 d . . .
H10B H 1.247(4) 0.798(3) 0.008(2) 0.037(8) Uiso 1 1 d . . .
H11B H 1.380(4) 0.918(3) 0.330(2) 0.038(8) Uiso 1 1 d . . .
H12B H 1.419(4) 1.038(3) 0.254(2) 0.029(7) Uiso 1 1 d . . .
H13B H 1.053(5) 1.303(4) 0.570(3) 0.070(13) Uiso 1 1 d . . .
H14B H 1.177(5) 1.300(3) 0.445(3) 0.053(11) Uiso 1 1 d . . .
H15B H 0.740(4) 1.198(3) 0.298(2) 0.041(9) Uiso 1 1 d . . .
H16B H 0.756(4) 1.125(3) 0.140(3) 0.045(10) Uiso 1 1 d . . .
H17B H 1.103(4) 1.403(3) 0.372(2) 0.035(8) Uiso 1 1 d . . .
H18B H 0.862(4) 1.320(3) 0.200(2) 0.032(8) Uiso 1 1 d . . .
H1C H 0.389(6) 0.385(4) -0.284(4) 0.079(14) Uiso 1 1 d . . .
H7C H 1.244(6) 0.741(4) 0.331(3) 0.062(14) Uiso 1 1 d . . .
H13C H 0.999(7) 1.380(6) 0.529(4) 0.12(2) Uiso 1 1 d . . .
H1O H 0.082(5) 0.544(3) 0.944(3) 0.058(11) Uiso 1 1 d . . .
H2O H 0.127(6) 0.476(4) 0.981(4) 0.086(17) Uiso 1 1 d . . .
H1SA H 0.552(7) 0.440(5) 0.557(4) 0.090(19) Uiso 1 1 d . . .
H1SB H 0.523(7) 0.317(5) 0.524(4) 0.093(17) Uiso 1 1 d . . .
H1SC H 0.683(6) 0.407(4) 0.584(4) 0.078(14) Uiso 1 1 d . . .
H2SO H 0.560(8) 0.344(5) 0.393(5) 0.12(2) Uiso 1 1 d . . .

loop_
_atom_site_aniso_label
_atom_site_aniso_U_11
_atom_site_aniso_U_22
_atom_site_aniso_U_33
_atom_site_aniso_U_23
_atom_site_aniso_U_13
_atom_site_aniso_U_12
Fe1 0.02410(19) 0.02498(19) 0.03014(19) 0.01417(15) 0.00713(15) 0.00888(14)
Fe2 0.0269(2) 0.0272(2) 0.02883(19) 0.01344(15) 0.00905(15) 0.00917(15)
Fe3 0.02498(19) 0.02634(19) 0.02791(19) 0.01254(15) 0.00598(14) 0.00848(15)
O1 0.0256(9) 0.0295(9) 0.0317(9) 0.0154(8) 0.0086(7) 0.0121(7)
O2 0.0252(9) 0.0316(10) 0.0356(9) 0.0156(8) 0.0113(8) 0.0053(8)
O3 0.0223(9) 0.0326(10) 0.0283(9) 0.0135(8) 0.0060(7) 0.0090(7)
O4 0.0272(9) 0.0318(10) 0.0353(10) 0.0174(8) 0.0014(8) 0.0087(8)
O5 0.0257(9) 0.0269(9) 0.0315(9) 0.0119(8) 0.0074(7) 0.0088(7)
O6 0.0336(10) 0.0296(9) 0.0330(9) 0.0150(8) 0.0132(8) 0.0167(8)
N1 0.0290(12) 0.0290(12) 0.0374(12) 0.0124(10) 0.0084(10) 0.0060(9)
N2 0.0408(13) 0.0315(12) 0.0306(11) 0.0156(10) 0.0103(10) 0.0153(10)
N3 0.0363(13) 0.0368(13) 0.0297(11) 0.0122(10) 0.0088(10) 0.0108(10)
F1 0.0463(10) 0.0353(9) 0.0534(10) 0.0258(8) 0.0137(8) 0.0205(8)
F2 0.0519(11) 0.0468(10) 0.0413(9) 0.0231(8) 0.0264(8) 0.0200(9)
F3 0.0330(9) 0.0377(9) 0.0364(8) 0.0113(7) -0.0012(7) 0.0022(7)
C1 0.053(2) 0.042(2) 0.066(3) 0.002(2) 0.009(2) -0.0058(18)
C2 0.0446(19) 0.0346(17) 0.052(2) 0.0040(15) 0.0119(16) 0.0044(14)
C3 0.0220(13) 0.0498(18) 0.0447(16) 0.0247(14) 0.0092(12) 0.0110(12)
C4 0.0301(14) 0.0414(16) 0.0419(16) 0.0219(14) 0.0143(12) 0.0180(12)
C5 0.0304(15) 0.0337(15) 0.0491(17) 0.0220(14) 0.0102(13) 0.0014(12)
C6 0.0298(14) 0.0400(16) 0.0419(16) 0.0222(13) 0.0146(12) 0.0065(12)
C7 0.093(4) 0.055(2) 0.072(3) 0.043(2) 0.028(3) 0.036(3)
C8 0.063(2) 0.0374(17) 0.0492(19) 0.0256(15) 0.0192(18) 0.0179(16)
C9 0.0381(17) 0.0469(19) 0.0359(15) 0.0164(14) 0.0082(13) 0.0236(15)
C10 0.0260(14) 0.0494(18) 0.0340(14) 0.0178(13) 0.0089(11) 0.0144(13)
C11 0.0486(18) 0.0403(16) 0.0332(14) 0.0179(13) 0.0034(14) 0.0181(14)
C12 0.0335(15) 0.0363(16) 0.0390(15) 0.0163(13) -0.0021(13) 0.0107(13)
C13 0.079(3) 0.096(4) 0.0388(19) 0.027(2) 0.025(2) 0.038(3)
C14 0.052(2) 0.069(3) 0.0356(16) 0.0239(17) 0.0130(15) 0.0212(19)
C15 0.0346(15) 0.0381(16) 0.0451(16) 0.0164(14) 0.0196(13) 0.0152(13)
C16 0.0259(14) 0.0318(14) 0.0417(15) 0.0118(12) 0.0065(12) 0.0093(12)
C17 0.0456(18) 0.0330(15) 0.0391(15) 0.0081(13) 0.0178(14) 0.0133(14)
C18 0.0415(17) 0.0346(16) 0.0440(16) 0.0159(13) 0.0164(14) 0.0204(14)
O1S 0.0485(15) 0.0597(16) 0.093(2) 0.0469(16) 0.0310(15) 0.0256(13)
O2S 0.0451(17) 0.147(4) 0.067(2) 0.037(2) 0.0049(16) 0.030(2)
C1S 0.061(3) 0.079(3) 0.055(2) 0.024(2) -0.006(2) 0.010(3)

loop_
_atom_type_symbol
_atom_type_description
_atom_type_scat_dispersion_real
_atom_type_scat_dispersion_imag
_atom_type_scat_source
C C 0.0033 0.0016 'International Tables Vol C Tables 4.2.6.8 and 6.1.1.4'
H H 0.0000 0.0000 'International Tables Vol C Tables 4.2.6.8 and 6.1.1.4'
N N 0.0061 0.0033 'International Tables Vol C Tables 4.2.6.8 and 6.1.1.4'
F F 0.0171 0.0103 'International Tables Vol C Tables 4.2.6.8 and 6.1.1.4'
Fe Fe 0.3463 0.8444 'International Tables Vol C Tables 4.2.6.8 and 6.1.1.4'
O O 0.0106 0.0060 'International Tables Vol C Tables 4.2.6.8 and 6.1.1.4'

loop_
_geom_angle_atom_site_label_1
_geom_angle_atom_site_label_2
_geom_angle_atom_site_label_3
_geom_angle
_geom_angle_site_symmetry_1
_geom_angle_site_symmetry_3
_geom_angle_publ_flag
F1 Fe1 O6 91.68(8) . 2_775 ?
F1 Fe1 O3 99.00(8) . . ?
O6 Fe1 O3 101.19(8) 2_775 . ?
F1 Fe1 O2 98.65(8) . . ?
O6 Fe1 O2 169.50(8) 2_775 . ?
O3 Fe1 O2 75.41(7) . . ?
F1 Fe1 O1 161.12(8) . . ?
O6 Fe1 O1 76.03(7) 2_775 . ?
O3 Fe1 O1 97.45(8) . . ?
O2 Fe1 O1 94.41(8) . . ?
F1 Fe1 N1 89.68(8) . . ?
O6 Fe1 N1 104.01(8) 2_775 . ?
O3 Fe1 N1 153.06(8) . . ?
O2 Fe1 N1 78.10(8) . . ?
O1 Fe1 N1 79.70(8) . . ?
F2 Fe2 O2 92.67(8) . . ?
F2 Fe2 O5 96.64(8) . . ?
O2 Fe2 O5 101.48(8) . . ?
F2 Fe2 O4 98.92(8) . . ?
O2 Fe2 O4 168.34(8) . . ?
O5 Fe2 O4 75.99(8) . . ?
F2 Fe2 O3 161.10(8) . . ?
O2 Fe2 O3 75.24(7) . . ?
O5 Fe2 O3 99.95(8) . . ?
O4 Fe2 O3 93.85(8) . . ?
F2 Fe2 N2 88.89(8) . . ?
O2 Fe2 N2 103.68(9) . . ?
O5 Fe2 N2 153.94(9) . . ?
O4 Fe2 N2 78.00(8) . . ?
O3 Fe2 N2 80.16(8) . . ?
F3 Fe3 O4 92.24(8) . . ?
F3 Fe3 O1 98.34(8) . 2_775 ?
O4 Fe3 O1 100.02(8) . 2_775 ?
F3 Fe3 O6 97.21(8) . . ?
O4 Fe3 O6 170.14(8) . . ?
O1 Fe3 O6 75.88(7) 2_775 . ?
F3 Fe3 O5 162.21(8) . . ?
O4 Fe3 O5 76.28(8) . . ?
O1 Fe3 O5 97.03(8) 2_775 . ?
O6 Fe3 O5 95.17(8) . . ?
F3 Fe3 N3 90.31(8) . . ?
O4 Fe3 N3 104.45(9) . . ?
O1 Fe3 N3 153.68(8) 2_775 . ?
O6 Fe3 N3 78.40(8) . . ?
O5 Fe3 N3 79.70(8) . . ?
C4 O1 Fe3 124.52(17) . 2_775 ?
C4 O1 Fe1 113.64(16) . . ?
Fe3 O1 Fe1 103.89(8) 2_775 . ?
C6 O2 Fe2 134.27(17) . . ?
C6 O2 Fe1 120.51(17) . . ?
Fe2 O2 Fe1 104.65(8) . . ?
C10 O3 Fe1 126.28(18) . . ?
C10 O3 Fe2 113.23(16) . . ?
Fe1 O3 Fe2 103.96(8) . . ?
C12 O4 Fe3 135.45(18) . . ?
C12 O4 Fe2 120.33(17) . . ?
Fe3 O4 Fe2 104.22(8) . . ?
C16 O5 Fe2 126.10(18) . . ?
C16 O5 Fe3 113.05(16) . . ?
Fe2 O5 Fe3 103.35(8) . . ?
C18 O6 Fe1 136.23(18) . 2_775 ?
C18 O6 Fe3 119.62(18) . . ?
Fe1 O6 Fe3 104.07(8) 2_775 . ?
C5 N1 C2 110.9(3) . . ?
C5 N1 C3 112.6(2) . . ?
C2 N1 C3 110.8(3) . . ?
C5 N1 Fe1 104.00(17) . . ?
C2 N1 Fe1 110.78(19) . . ?
C3 N1 Fe1 107.54(17) . . ?
C11 N2 C9 113.2(3) . . ?
C11 N2 C8 110.3(2) . . ?
C9 N2 C8 110.6(3) . . ?
C11 N2 Fe2 104.23(17) . . ?
C9 N2 Fe2 108.00(17) . . ?
C8 N2 Fe2 110.3(2) . . ?
C17 N3 C15 113.4(3) . . ?
C17 N3 C14 111.4(3) . . ?
C15 N3 C14 111.2(3) . . ?
C17 N3 Fe3 103.89(17) . . ?
C15 N3 Fe3 108.05(17) . . ?
C14 N3 Fe3 108.5(2) . . ?
C2 C1 H1A 111(3) . . ?
C2 C1 H1B 116(3) . . ?
H1A C1 H1B 104(4) . . ?
C2 C1 H1C 108(3) . . ?
H1A C1 H1C 102(4) . . ?
H1B C1 H1C 115(4) . . ?
N1 C2 C1 115.6(3) . . ?
N1 C2 H2A 104(3) . . ?
C1 C2 H2A 112(3) . . ?
N1 C2 H2B 107(2) . . ?
C1 C2 H2B 110(2) . . ?
H2A C2 H2B 108(3) . . ?
N1 C3 C4 112.0(2) . . ?
N1 C3 H3A 107.5(19) . . ?
C4 C3 H3A 114.6(19) . . ?
N1 C3 H3B 108.9(18) . . ?
C4 C3 H3B 107.9(18) . . ?
H3A C3 H3B 106(3) . . ?
O1 C4 C3 109.7(2) . . ?
O1 C4 H4A 110.2(18) . . ?
C3 C4 H4A 111.3(18) . . ?
O1 C4 H4B 110(2) . . ?
C3 C4 H4B 114(2) . . ?
H4A C4 H4B 102(3) . . ?
N1 C5 C6 110.4(2) . . ?
N1 C5 H5A 108(2) . . ?
C6 C5 H5A 104(2) . . ?
N1 C5 H5B 114(2) . . ?
C6 C5 H5B 113(2) . . ?
H5A C5 H5B 107(3) . . ?
O2 C6 C5 107.9(2) . . ?
O2 C6 H6A 112.0(19) . . ?
C5 C6 H6A 111.9(19) . . ?
O2 C6 H6B 110(2) . . ?
C5 C6 H6B 111(2) . . ?
H6A C6 H6B 104(3) . . ?
C8 C7 H7A 105(3) . . ?
C8 C7 H7B 112(3) . . ?
H7A C7 H7B 108(4) . . ?
C8 C7 H7C 111(3) . . ?
H7A C7 H7C 109(4) . . ?
H7B C7 H7C 111(4) . . ?
N2 C8 C7 115.2(3) . . ?
N2 C8 H8A 106(2) . . ?
C7 C8 H8A 107(2) . . ?
N2 C8 H8B 109(2) . . ?
C7 C8 H8B 108(2) . . ?
H8A C8 H8B 113(3) . . ?
N2 C9 C10 111.9(2) . . ?
N2 C9 H9A 102(2) . . ?
C10 C9 H9A 113(2) . . ?
N2 C9 H9B 102(2) . . ?
C10 C9 H9B 109(2) . . ?
H9A C9 H9B 118(3) . . ?
O3 C10 C9 109.9(2) . . ?
O3 C10 H10A 111(2) . . ?
C9 C10 H10A 112(2) . . ?
O3 C10 H10B 110(2) . . ?
C9 C10 H10B 107(2) . . ?
H10A C10 H10B 107(3) . . ?
N2 C11 C12 110.3(2) . . ?
N2 C11 H11A 105(2) . . ?
C12 C11 H11A 110(2) . . ?
N2 C11 H11B 109.4(18) . . ?
C12 C11 H11B 109.9(19) . . ?
H11A C11 H11B 112(3) . . ?
O4 C12 C11 107.5(3) . . ?
O4 C12 H12A 112(2) . . ?
C11 C12 H12A 109(2) . . ?
O4 C12 H12B 109.9(18) . . ?
C11 C12 H12B 112.0(18) . . ?
H12A C12 H12B 107(3) . . ?
C14 C13 H13A 108(3) . . ?
C14 C13 H13B 109(3) . . ?
H13A C13 H13B 110(4) . . ?
C14 C13 H13C 113(4) . . ?
H13A C13 H13C 114(5) . . ?
H13B C13 H13C 102(4) . . ?
N3 C14 C13 114.9(3) . . ?
N3 C14 H14A 111(2) . . ?
C13 C14 H14A 106(2) . . ?
N3 C14 H14B 106(2) . . ?
C13 C14 H14B 107(2) . . ?
H14A C14 H14B 112(3) . . ?
N3 C15 C16 111.7(2) . . ?
N3 C15 H15A 107(3) . . ?
C16 C15 H15A 110(3) . . ?
N3 C15 H15B 113(2) . . ?
C16 C15 H15B 109(2) . . ?
H15A C15 H15B 106(3) . . ?
O5 C16 C15 109.7(2) . . ?
O5 C16 H16A 111(2) . . ?
C15 C16 H16A 107.3(19) . . ?
O5 C16 H16B 116(2) . . ?
C15 C16 H16B 109(2) . . ?
H16A C16 H16B 104(3) . . ?
N3 C17 C18 110.3(2) . . ?
N3 C17 H17A 112(2) . . ?
C18 C17 H17A 108(2) . . ?
N3 C17 H17B 107(2) . . ?
C18 C17 H17B 108(2) . . ?
H17A C17 H17B 112(3) . . ?
O6 C18 C17 109.0(3) . . ?
O6 C18 H18A 113(2) . . ?
C17 C18 H18A 108(2) . . ?
O6 C18 H18B 108(2) . . ?
C17 C18 H18B 112(2) . . ?
H18A C18 H18B 107(3) . . ?
H1O O1S H2O 98(4) . . ?
C1S O2S H2SO 120(5) . . ?
O2S C1S H1SA 116(4) . . ?
O2S C1S H1SB 109(3) . . ?
H1SA C1S H1SB 109(5) . . ?
O2S C1S H1SC 115(3) . . ?
H1SA C1S H1SC 101(5) . . ?
H1SB C1S H1SC 106(4) . . ?

loop_
_geom_bond_atom_site_label_1
_geom_bond_atom_site_label_2
_geom_bond_distance
_geom_bond_site_symmetry_2
_geom_bond_publ_flag
Fe1 F1 1.8881(17) . ?
Fe1 O6 1.9646(18) 2_775 ?
Fe1 O3 1.9732(18) . ?
Fe1 O2 2.0037(18) . ?
Fe1 O1 2.0084(18) . ?
Fe1 N1 2.233(2) . ?
Fe2 F2 1.8758(16) . ?
Fe2 O2 1.9675(19) . ?
Fe2 O5 1.9812(19) . ?
Fe2 O4 2.0114(19) . ?
Fe2 O3 2.0166(18) . ?
Fe2 N2 2.218(2) . ?
Fe3 F3 1.8784(17) . ?
Fe3 O4 1.9628(19) . ?
Fe3 O1 1.9704(18) 2_775 ?
Fe3 O6 2.0094(19) . ?
Fe3 O5 2.0168(19) . ?
Fe3 N3 2.231(2) . ?
O1 C4 1.409(3) . ?
O1 Fe3 1.9704(18) 2_775 ?
O2 C6 1.417(3) . ?
O3 C10 1.414(3) . ?
O4 C12 1.414(3) . ?
O5 C16 1.413(3) . ?
O6 C18 1.411(3) . ?
O6 Fe1 1.9646(18) 2_775 ?
N1 C5 1.482(4) . ?
N1 C2 1.491(4) . ?
N1 C3 1.492(4) . ?
N2 C11 1.477(4) . ?
N2 C9 1.486(4) . ?
N2 C8 1.493(4) . ?
N3 C17 1.477(4) . ?
N3 C15 1.484(4) . ?
N3 C14 1.493(4) . ?
C1 C2 1.518(5) . ?
C1 H1A 0.84(5) . ?
C1 H1B 0.98(5) . ?
C1 H1C 0.92(5) . ?
C2 H2A 0.92(4) . ?
C2 H2B 0.99(4) . ?
C3 C4 1.515(4) . ?
C3 H3A 0.88(3) . ?
C3 H3B 1.01(3) . ?
C4 H4A 0.98(3) . ?
C4 H4B 0.88(3) . ?
C5 C6 1.516(4) . ?
C5 H5A 0.95(4) . ?
C5 H5B 0.93(4) . ?
C6 H6A 0.93(3) . ?
C6 H6B 0.90(3) . ?
C7 C8 1.513(5) . ?
C7 H7A 0.98(5) . ?
C7 H7B 1.01(5) . ?
C7 H7C 0.82(4) . ?
C8 H8A 0.91(4) . ?
C8 H8B 0.91(4) . ?
C9 C10 1.521(4) . ?
C9 H9A 0.87(4) . ?
C9 H9B 0.89(3) . ?
C10 H10A 0.89(4) . ?
C10 H10B 0.92(3) . ?
C11 C12 1.518(4) . ?
C11 H11A 0.88(4) . ?
C11 H11B 1.03(3) . ?
C12 H12A 0.88(4) . ?
C12 H12B 0.99(3) . ?
C13 C14 1.514(5) . ?
C13 H13A 1.05(6) . ?
C13 H13B 0.98(5) . ?
C13 H13C 1.00(6) . ?
C14 H14A 0.95(4) . ?
C14 H14B 0.91(4) . ?
C15 C16 1.527(4) . ?
C15 H15A 0.87(4) . ?
C15 H15B 0.97(4) . ?
C16 H16A 0.92(3) . ?
C16 H16B 0.94(4) . ?
C17 C18 1.518(5) . ?
C17 H17A 0.98(4) . ?
C17 H17B 0.89(3) . ?
C18 H18A 0.90(4) . ?
C18 H18B 0.92(3) . ?
O1S H1O 0.94(5) . ?
O1S H2O 0.85(5) . ?
O2S C1S 1.377(6) . ?
O2S H2SO 0.80(6) . ?
C1S H1SA 0.86(6) . ?
C1S H1SB 0.96(6) . ?
C1S H1SC 0.92(5) . ?
O3SA C2SA 1.466(14) . ?
O3SB C2SB 1.522(18) . ?

loop_
_geom_hbond_atom_site_label_D
_geom_hbond_atom_site_label_H
_geom_hbond_atom_site_label_A
_geom_hbond_distance_DH
_geom_hbond_distance_HA
_geom_hbond_distance_DA
_geom_hbond_angle_DHA
_geom_hbond_site_symmetry_A
O1S H1O F1 0.94(5) 1.80(5) 2.738(3) 175(4) 1_456
O1S H2O F1 0.85(5) 1.95(5) 2.800(3) 170(5) 2_666
O2S H2SO F3 0.80(6) 1.91(6) 2.654(4) 155(6) 1_445
